data_7213152
loop_
_publ_author_name
'Govenlock, Linda J.'
'Howard, Judith A. K.'
'Moloney, Janet M.'
'Parker, David'
'Peacock, Robert D.'
'Siligardi, Giuliano'

_publ_contact_author 'Professor David Parker'
_publ_section_title
;
 Chiroptical features and luminescence behaviour of macrocyclic
 tetra(4-quinolyl)-complexes: surprising absence of exciton coupling
;
_journal_issue 11
_journal_name_full 'Journal of the Chemical Society, Perkin Transactions 2'
_journal_page_first 2415
_journal_paper_doi 10.1039/a905512f
_journal_year 1999
_chemical_formula_sum 'C64 H76 Cl N14 Na O5'
_chemical_formula_weight 1179.83
_chemical_name_systematic
; 

 ? 

;
_space_group_IT_number 19
_symmetry_cell_setting orthorhombic
_symmetry_space_group_name_Hall 'P 2ac 2ab'
_symmetry_space_group_name_H-M 'P 21 21 21'
_atom_sites_solution_hydrogens geom
_atom_sites_solution_primary direct
_atom_sites_solution_secondary difmap
_audit_creation_method SHELXL-97
_cell_angle_alpha 90.00
_cell_angle_beta 90.00
_cell_angle_gamma 90.00
_cell_formula_units_Z 4
_cell_length_a 12.0573(14)
_cell_length_b 14.6746(17)
_cell_length_c 34.231(4)
_cell_measurement_reflns_used 512
_cell_measurement_temperature 150(2)
_cell_measurement_theta_max 22.5
_cell_measurement_theta_min 0
_cell_volume 6056.7(12)
_computing_cell_refinement 'Siemens SAINT'
_computing_data_collection 'Siemens SMART'
_computing_data_reduction 'Siemens SAINT'
_computing_molecular_graphics 'Siemens SHELXTL'
_computing_publication_material 'Siemens SHELXTL'
_computing_structure_refinement 'SHELXL-97 (Sheldrick, 1997)'
_computing_structure_solution 'SHELXS-97 (Sheldrick, 1990)'
_diffrn_ambient_temperature 150(2)
_diffrn_measured_fraction_theta_full 0.995
_diffrn_measured_fraction_theta_max 0.995
_diffrn_measurement_device_type 'Siemens SMART-CCD'
_diffrn_measurement_method 'Omega scans'
_diffrn_radiation_monochromator graphite
_diffrn_radiation_source 'SRS superconducting wiggler'
_diffrn_radiation_type 'synchrotron radiation at Daresbury Laboratory'
_diffrn_radiation_wavelength 0.68750
_diffrn_reflns_av_R_equivalents 0.0738
_diffrn_reflns_av_sigmaI/netI 0.0716
_diffrn_reflns_limit_h_max 13
_diffrn_reflns_limit_h_min -13
_diffrn_reflns_limit_k_max 13
_diffrn_reflns_limit_k_min -16
_diffrn_reflns_limit_l_max 37
_diffrn_reflns_limit_l_min -18
_diffrn_reflns_number 31543
_diffrn_reflns_theta_full 22.52
_diffrn_reflns_theta_max 22.52
_diffrn_reflns_theta_min 1.15
_diffrn_standards_decay_% 'not measured'
_diffrn_standards_interval_count 'not measured'
_diffrn_standards_interval_time 'not measured'
_diffrn_standards_number 'not measured'
_exptl_absorpt_coefficient_mu 0.133
_exptl_absorpt_correction_T_max 0.9868
_exptl_absorpt_correction_T_min 0.9675
_exptl_absorpt_correction_type multi-scan
_exptl_crystal_colour colourless
_exptl_crystal_density_diffrn 1.294
_exptl_crystal_density_meas ?
_exptl_crystal_density_method 'not measured'
_exptl_crystal_description 'extremely small block'
_exptl_crystal_F_000 2504
_exptl_crystal_size_max 0.25
_exptl_crystal_size_mid 0.15
_exptl_crystal_size_min 0.10
_refine_diff_density_max 0.537
_refine_diff_density_min -0.519
_refine_diff_density_rms 0.110
_refine_ls_abs_structure_details 'Flack H D (1983), Acta Cryst. A39, 876-881'
_refine_ls_abs_structure_Flack -0.1(2)
_refine_ls_extinction_coef 0.0048(9)
_refine_ls_extinction_expression Fc^*^=kFc[1+0.001xFc^2^\l^3^/sin(2\q)]^-1/4^
_refine_ls_extinction_method SHELXL
_refine_ls_goodness_of_fit_ref 1.092
_refine_ls_hydrogen_treatment mixed
_refine_ls_matrix_type full
_refine_ls_number_parameters 757
_refine_ls_number_reflns 8734
_refine_ls_number_restraints 4
_refine_ls_restrained_S_all 1.092
_refine_ls_R_factor_all 0.1243
_refine_ls_R_factor_gt 0.1044
_refine_ls_shift/su_max 0.310
_refine_ls_shift/su_mean 0.026
_refine_ls_structure_factor_coef Fsqd
_refine_ls_weighting_details 'calc w=1/[\s^2^(Fo^2^)+(0.1372P)^2^+23.0171P] where P=(Fo^2^+2Fc^2^)/3'
_refine_ls_weighting_scheme calc
_refine_ls_wR_factor_gt 0.2813
_refine_ls_wR_factor_ref 0.2916
_reflns_number_gt 7040
_reflns_number_total 8734
_reflns_threshold_expression >2sigma(I)
_cod_data_source_file 905512fsup1.cif
_cod_data_source_block quin2
_cod_depositor_comments
;
The following automatic conversions were performed:

'_symmetry_cell_setting' value 'Orthorhombic' changed to
'orthorhombic' according to
/home/saulius/struct/CIF-dictionaries/cif_core.dic dictionary named
'cif_core.dic' version 2.4.2 from
2011-04-26.

'_exptl_absorpt_correction_type' value 'Multiscan'
changed to 'multi-scan' according to
/home/saulius/struct/CIF-dictionaries/cif_core.dic dictionary named
'cif_core.dic' version 2.4.2 from 2011-04-26.

Automatic conversion script
Id: cif_fix_values 1891 2012-01-12 08:04:46Z andrius 

The following automatic conversions were performed:

'_exptl_crystal_density_meas' value 'not measured' was changed to '?'
- the value is perceived as not measured.

Automatic conversion script
Id: cif_fix_values 3008 2015-01-20 13:52:24Z robertas 
;
_cod_original_sg_symbol_H-M P2(1)2(1)2(1)
_cod_database_code 7213152

loop_
_symmetry_equiv_pos_as_xyz
'x, y, z'
'-x+1/2, -y, z+1/2'
'-x, y+1/2, -z+1/2'
'x+1/2, -y+1/2, -z'

loop_
_atom_site_label
_atom_site_type_symbol
_atom_site_fract_x
_atom_site_fract_y
_atom_site_fract_z
_atom_site_U_iso_or_equiv
_atom_site_adp_type
_atom_site_occupancy
_atom_site_symmetry_multiplicity
_atom_site_calc_flag
_atom_site_refinement_flags
_atom_site_disorder_assembly
_atom_site_disorder_group
Na1 Na 0.0742(2) 0.01017(18) 0.87805(8) 0.0269(7) Uani 1 1 d . . .
O1 O 0.1613(5) -0.0580(4) 0.93594(17) 0.0379(14) Uani 1 1 d . . .
O2 O 0.1630(5) 0.1431(4) 0.90505(17) 0.0383(14) Uani 1 1 d . . .
O3 O 0.1592(5) 0.0739(4) 0.82052(16) 0.0378(14) Uani 1 1 d . . .
O4 O 0.1619(5) -0.1267(4) 0.85237(17) 0.0391(14) Uani 1 1 d . . .
N1 N -0.0578(6) -0.0008(4) 0.94045(18) 0.0308(16) Uani 1 1 d . . .
N2 N -0.0583(6) 0.1571(4) 0.88452(19) 0.0298(16) Uani 1 1 d . . .
N3 N -0.0675(6) 0.0295(4) 0.81686(19) 0.0303(16) Uani 1 1 d . . .
N4 N -0.0662(6) -0.1281(5) 0.8719(2) 0.0339(16) Uani 1 1 d . . .
N5 N 0.1698(6) -0.0724(5) 1.0010(2) 0.0406(18) Uani 1 1 d . . .
H5A H 0.1400 -0.0631 1.0241 0.049 Uiso 1 1 calc R . .
N6 N 0.1789(6) 0.2963(4) 0.9110(2) 0.0351(17) Uani 1 1 d . . .
H6A H 0.1481 0.3502 0.9079 0.042 Uiso 1 1 calc R . .
N7 N 0.1562(6) 0.1065(5) 0.7556(2) 0.0393(18) Uani 1 1 d . . .
H7A H 0.1168 0.1095 0.7340 0.047 Uiso 1 1 calc R . .
N8 N 0.1463(7) -0.2744(5) 0.8361(2) 0.046(2) Uani 1 1 d . . .
H8A H 0.1044 -0.3235 0.8355 0.055 Uiso 1 1 calc R . .
N153 N 0.2344(9) -0.3752(6) 0.9348(3) 0.066(3) Uani 1 1 d . . .
N253 N 0.2887(10) 0.1315(7) 1.0354(2) 0.064(3) Uani 1 1 d . . .
N353 N 0.2995(8) 0.3867(6) 0.8275(3) 0.055(2) Uani 1 1 d . . .
N453 N 0.2780(8) -0.0948(6) 0.7182(2) 0.057(2) Uani 1 1 d . . .
C1 C -0.1429(7) 0.0699(6) 0.9394(3) 0.038(2) Uani 1 1 d . . .
H1A H -0.1729 0.0782 0.9661 0.046 Uiso 1 1 calc R . .
H1B H -0.2044 0.0491 0.9225 0.046 Uiso 1 1 calc R . .
C2 C -0.1025(8) 0.1599(6) 0.9248(3) 0.037(2) Uani 1 1 d . . .
H2A H -0.1645 0.2040 0.9257 0.044 Uiso 1 1 calc R . .
H2B H -0.0436 0.1823 0.9425 0.044 Uiso 1 1 calc R . .
C3 C -0.1496(7) 0.1578(6) 0.8565(2) 0.035(2) Uani 1 1 d . . .
H3A H -0.1784 0.2207 0.8538 0.042 Uiso 1 1 calc R . .
H3B H -0.2105 0.1188 0.8663 0.042 Uiso 1 1 calc R . .
C4 C -0.1113(7) 0.1225(6) 0.8156(2) 0.038(2) Uani 1 1 d . . .
H4A H -0.1750 0.1245 0.7974 0.046 Uiso 1 1 calc R . .
H4B H -0.0534 0.1638 0.8053 0.046 Uiso 1 1 calc R . .
C5 C -0.1561(7) -0.0363(5) 0.8190(2) 0.0347(19) Uani 1 1 d . . .
H5B H -0.1903 -0.0427 0.7928 0.042 Uiso 1 1 calc R . .
H5C H -0.2138 -0.0136 0.8371 0.042 Uiso 1 1 calc R . .
C6 C -0.1161(7) -0.1296(6) 0.8329(3) 0.037(2) Uani 1 1 d . . .
H6B H -0.1798 -0.1722 0.8331 0.045 Uiso 1 1 calc R . .
H6C H -0.0609 -0.1533 0.8141 0.045 Uiso 1 1 calc R . .
C7 C -0.1511(7) -0.1229(6) 0.9018(2) 0.0332(19) Uani 1 1 d . . .
H7B H -0.1870 -0.1832 0.9043 0.040 Uiso 1 1 calc R . .
H7C H -0.2085 -0.0787 0.8934 0.040 Uiso 1 1 calc R . .
C8 C -0.1066(8) -0.0943(6) 0.9413(3) 0.044(2) Uani 1 1 d . . .
H8B H -0.1675 -0.0960 0.9607 0.053 Uiso 1 1 calc R . .
H8C H -0.0491 -0.1382 0.9498 0.053 Uiso 1 1 calc R . .
C11 C 0.0168(7) 0.0117(6) 0.9737(3) 0.040(2) Uani 1 1 d . . .
H11A H -0.0207 -0.0080 0.9980 0.048 Uiso 1 1 calc R . .
H11B H 0.0357 0.0771 0.9764 0.048 Uiso 1 1 calc R . .
C12 C 0.1193(7) -0.0418(5) 0.9681(2) 0.0319(19) Uani 1 1 d . . .
C13 C 0.2743(7) -0.1209(6) 0.9971(3) 0.038(2) Uani 1 1 d . . .
H13A H 0.3293 -0.0811 0.9834 0.046 Uiso 1 1 calc R . .
C14 C 0.3175(11) -0.1428(8) 1.0396(3) 0.066(3) Uani 1 1 d . . .
H14A H 0.3258 -0.0859 1.0543 0.100 Uiso 1 1 calc R . .
H14B H 0.3894 -0.1737 1.0380 0.100 Uiso 1 1 calc R . .
H14C H 0.2642 -0.1825 1.0529 0.100 Uiso 1 1 calc R . .
C15 C 0.2625(7) -0.2089(6) 0.9753(3) 0.037(2) Uani 1 1 d . . .
C21 C 0.0155(7) 0.2341(6) 0.8776(3) 0.0343(19) Uani 1 1 d . . .
H21A H -0.0197 0.2911 0.8867 0.041 Uiso 1 1 calc R . .
H21B H 0.0308 0.2400 0.8493 0.041 Uiso 1 1 calc R . .
C22 C 0.1244(7) 0.2176(5) 0.8999(2) 0.0319(19) Uani 1 1 d . . .
C23 C 0.2883(7) 0.2872(6) 0.9278(2) 0.036(2) Uani 1 1 d . . .
H23A H 0.3375 0.2561 0.9084 0.043 Uiso 1 1 calc R . .
C24 C 0.3344(9) 0.3822(7) 0.9357(3) 0.050(2) Uani 1 1 d . . .
H24A H 0.3366 0.4169 0.9113 0.074 Uiso 1 1 calc R . .
H24B H 0.4095 0.3771 0.9464 0.074 Uiso 1 1 calc R . .
H24C H 0.2866 0.4136 0.9546 0.074 Uiso 1 1 calc R . .
C25 C 0.2859(8) 0.2322(6) 0.9641(2) 0.037(2) Uani 1 1 d . . .
C31 C 0.0039(7) 0.0168(6) 0.7839(2) 0.035(2) Uani 1 1 d . . .
H31A H -0.0338 0.0386 0.7600 0.041 Uiso 1 1 calc R . .
H31B H 0.0199 -0.0489 0.7806 0.041 Uiso 1 1 calc R . .
C32 C 0.1116(7) 0.0685(6) 0.7894(3) 0.036(2) Uani 1 1 d . . .
C33 C 0.2680(8) 0.1408(6) 0.7566(3) 0.042(2) Uani 1 1 d . . .
H33A H 0.3159 0.0919 0.7680 0.051 Uiso 1 1 calc R . .
C34 C 0.3089(9) 0.1585(8) 0.7153(3) 0.060(3) Uani 1 1 d . . .
H34A H 0.3001 0.1031 0.6996 0.090 Uiso 1 1 calc R . .
H34B H 0.3873 0.1759 0.7161 0.090 Uiso 1 1 calc R . .
H34C H 0.2655 0.2080 0.7037 0.090 Uiso 1 1 calc R . .
C35 C 0.2800(8) 0.2246(6) 0.7825(3) 0.041(2) Uani 1 1 d . . .
C41 C 0.0073(8) -0.2079(5) 0.8766(3) 0.040(2) Uani 1 1 d . . .
H41A H -0.0324 -0.2634 0.8679 0.048 Uiso 1 1 calc R . .
H41B H 0.0260 -0.2154 0.9045 0.048 Uiso 1 1 calc R . .
C42 C 0.1106(8) -0.1981(6) 0.8538(3) 0.037(2) Uani 1 1 d . . .
C43 C 0.2581(8) -0.2745(6) 0.8175(3) 0.044(2) Uani 1 1 d . . .
H43A H 0.3144 -0.2549 0.8372 0.052 Uiso 1 1 calc R . .
C44 C 0.2855(10) -0.3721(7) 0.8041(4) 0.067(3) Uani 1 1 d . . .
H44A H 0.3593 -0.3732 0.7921 0.100 Uiso 1 1 calc R . .
H44B H 0.2302 -0.3923 0.7850 0.100 Uiso 1 1 calc R . .
H44C H 0.2844 -0.4131 0.8267 0.100 Uiso 1 1 calc R . .
C45 C 0.2632(8) -0.2120(6) 0.7837(3) 0.039(2) Uani 1 1 d . . .
C151 C 0.1708(9) -0.2623(6) 0.9798(3) 0.050(3) Uani 1 1 d . . .
H15B H 0.1142 -0.2445 0.9975 0.075 Uiso 1 1 calc R . .
C152 C 0.1594(10) -0.3439(6) 0.9582(4) 0.063(3) Uani 1 1 d . . .
H15C H 0.0927 -0.3777 0.9611 0.094 Uiso 1 1 calc R . .
C154 C 0.3272(8) -0.3245(7) 0.9291(3) 0.052(3) Uani 1 1 d . . .
C155 C 0.4089(11) -0.3619(8) 0.9053(4) 0.065(3) Uani 1 1 d . . .
H15D H 0.3991 -0.4213 0.8948 0.098 Uiso 1 1 calc R . .
C156 C 0.5054(12) -0.3128(9) 0.8966(4) 0.083(4) Uani 1 1 d . . .
H15E H 0.5566 -0.3354 0.8778 0.124 Uiso 1 1 calc R . .
C157 C 0.5270(10) -0.2250(9) 0.9169(4) 0.069(3) Uani 1 1 d . . .
H15F H 0.5942 -0.1926 0.9128 0.103 Uiso 1 1 calc R . .
C158 C 0.4475(8) -0.1920(7) 0.9417(3) 0.051(3) Uani 1 1 d . . .
H15G H 0.4590 -0.1354 0.9545 0.077 Uiso 1 1 calc R . .
C159 C 0.3475(8) -0.2417(6) 0.9485(3) 0.043(2) Uani 1 1 d . . .
C251 C 0.1997(9) 0.2354(7) 0.9892(3) 0.045(2) Uani 1 1 d . . .
H25B H 0.1364 0.2712 0.9831 0.067 Uiso 1 1 calc R . .
C252 C 0.2032(12) 0.1843(9) 1.0257(3) 0.069(4) Uani 1 1 d . . .
H25C H 0.1423 0.1888 1.0432 0.104 Uiso 1 1 calc R . .
C254 C 0.3767(10) 0.1264(6) 1.0104(3) 0.057(3) Uani 1 1 d . . .
C255 C 0.4683(15) 0.0709(9) 1.0208(5) 0.091(5) Uani 1 1 d . . .
H25D H 0.4701 0.0404 1.0453 0.136 Uiso 1 1 calc R . .
C256 C 0.5519(16) 0.0623(9) 0.9955(6) 0.103(6) Uani 1 1 d . . .
H25E H 0.6109 0.0225 1.0023 0.155 Uiso 1 1 calc R . .
C257 C 0.5585(10) 0.1069(9) 0.9605(4) 0.073(4) Uani 1 1 d . . .
H25F H 0.6222 0.1009 0.9444 0.109 Uiso 1 1 calc R . .
C258 C 0.4729(9) 0.1594(8) 0.9494(3) 0.058(3) Uani 1 1 d . . .
H25G H 0.4757 0.1869 0.9243 0.087 Uiso 1 1 calc R . .
C259 C 0.3766(8) 0.1763(6) 0.9736(3) 0.041(2) Uani 1 1 d . . .
C351 C 0.1962(8) 0.2901(7) 0.7842(3) 0.046(2) Uani 1 1 d . . .
H35B H 0.1287 0.2814 0.7704 0.069 Uiso 1 1 calc R . .
C352 C 0.2135(9) 0.3697(7) 0.8069(3) 0.052(3) Uani 1 1 d . . .
H35C H 0.1563 0.4143 0.8068 0.078 Uiso 1 1 calc R . .
C354 C 0.3848(8) 0.3216(6) 0.8267(3) 0.041(2) Uani 1 1 d . . .
C355 C 0.4786(9) 0.3387(7) 0.8491(3) 0.052(3) Uani 1 1 d . . .
H35D H 0.4826 0.3923 0.8646 0.079 Uiso 1 1 calc R . .
C356 C 0.5641(10) 0.2794(9) 0.8489(4) 0.065(3) Uani 1 1 d . . .
H35E H 0.6274 0.2912 0.8646 0.098 Uiso 1 1 calc R . .
C357 C 0.5608(9) 0.2015(8) 0.8260(4) 0.061(3) Uani 1 1 d . . .
H35F H 0.6227 0.1615 0.8255 0.092 Uiso 1 1 calc R . .
C358 C 0.4696(8) 0.1820(7) 0.8043(3) 0.050(3) Uani 1 1 d . . .
H35G H 0.4671 0.1282 0.7889 0.074 Uiso 1 1 calc R . .
C359 C 0.3767(8) 0.2437(7) 0.8048(3) 0.049(3) Uani 1 1 d . . .
C451 C 0.1782(10) -0.1977(7) 0.7577(3) 0.056(3) Uani 1 1 d . . .
H45B H 0.1094 -0.2274 0.7624 0.085 Uiso 1 1 calc R . .
C452 C 0.1869(9) -0.1440(8) 0.7259(3) 0.052(3) Uani 1 1 d . . .
H45C H 0.1261 -0.1408 0.7083 0.077 Uiso 1 1 calc R . .
C454 C 0.3628(8) -0.1038(6) 0.7425(3) 0.044(2) Uani 1 1 d . . .
C455 C 0.4609(9) -0.0509(7) 0.7334(3) 0.052(3) Uani 1 1 d . . .
H45D H 0.4631 -0.0132 0.7108 0.078 Uiso 1 1 calc R . .
C456 C 0.5513(9) -0.0565(7) 0.7581(3) 0.054(3) Uani 1 1 d . . .
H45E H 0.6157 -0.0217 0.7523 0.081 Uiso 1 1 calc R . .
C457 C 0.5506(9) -0.1112(6) 0.7909(3) 0.049(3) Uani 1 1 d . . .
H45F H 0.6129 -0.1126 0.8079 0.074 Uiso 1 1 calc R . .
C458 C 0.4567(8) -0.1648(7) 0.7990(3) 0.048(3) Uani 1 1 d . . .
H45G H 0.4578 -0.2049 0.8207 0.072 Uiso 1 1 calc R . .
C459 C 0.3609(8) -0.1601(6) 0.7754(3) 0.044(2) Uani 1 1 d . . .
Cl1 Cl 0.0173(2) 0.05676(19) 0.67648(8) 0.0638(8) Uani 1 1 d . . .
O2S O 0.1002(7) 0.4807(4) 0.8983(2) 0.0581(19) Uani 1 1 d . . .
C2N C 0.3761(8) 0.0035(7) 0.8742(3) 0.053(3) Uani 1 1 d . . .
H1 H 0.3456 0.0018 0.9007 0.095 Uiso 1 1 calc R . .
H2 H 0.3482 -0.0487 0.8593 0.095 Uiso 1 1 calc R . .
H3 H 0.3534 0.0602 0.8613 0.095 Uiso 1 1 calc R . .
N1N N 0.5884(7) -0.0036(6) 0.8777(3) 0.061(2) Uani 1 1 d . . .
C1N C 0.4915(9) -0.0004(6) 0.8759(3) 0.049(2) Uani 1 1 d . . .
N2A N 0.3791(9) -0.0140(7) 0.5788(3) 0.079(2) Uiso 0.55 1 d PD A 1
C3A C 0.326(2) 0.0003(17) 0.6063(6) 0.079(2) Uiso 0.55 1 d PD A 1
C4A C 0.2640(19) 0.0067(18) 0.6433(6) 0.079(2) Uiso 0.55 1 d PD A 1
N2B N 0.3791(9) -0.0140(7) 0.5788(3) 0.079(2) Uiso 0.45 1 d PD B 2
C3B C 0.310(2) -0.041(2) 0.5993(8) 0.079(2) Uiso 0.45 1 d PD B 2
C4B C 0.220(2) -0.042(2) 0.6278(8) 0.079(2) Uiso 0.45 1 d PD B 2

loop_
_atom_site_aniso_label
_atom_site_aniso_U_11
_atom_site_aniso_U_22
_atom_site_aniso_U_33
_atom_site_aniso_U_23
_atom_site_aniso_U_13
_atom_site_aniso_U_12
Na1 0.0342(16) 0.0208(14) 0.0257(16) -0.0041(13) -0.0020(13) -0.0003(12)
O1 0.037(3) 0.037(3) 0.040(4) 0.008(3) -0.002(3) 0.005(3)
O2 0.050(4) 0.025(3) 0.040(3) -0.004(3) -0.014(3) 0.005(3)
O3 0.036(3) 0.048(3) 0.029(3) 0.006(3) -0.004(3) -0.007(3)
O4 0.045(4) 0.024(3) 0.048(4) -0.006(3) 0.005(3) -0.007(3)
N1 0.042(4) 0.029(4) 0.022(3) -0.001(3) 0.003(3) 0.000(3)
N2 0.035(4) 0.025(3) 0.029(4) 0.002(3) -0.003(3) 0.001(3)
N3 0.039(4) 0.020(3) 0.032(4) -0.012(3) -0.006(3) 0.000(3)
N4 0.027(4) 0.041(4) 0.033(4) -0.007(3) 0.006(3) -0.005(3)
N5 0.036(4) 0.050(4) 0.035(4) 0.002(4) -0.008(3) 0.006(4)
N6 0.047(4) 0.024(3) 0.035(4) 0.003(3) -0.009(3) -0.003(3)
N7 0.034(4) 0.051(4) 0.033(4) 0.013(3) 0.000(3) 0.000(3)
N8 0.054(5) 0.026(4) 0.058(5) -0.009(4) 0.023(4) 0.001(3)
N153 0.073(7) 0.031(4) 0.094(7) 0.001(5) -0.008(6) 0.007(5)
N253 0.098(8) 0.063(6) 0.032(5) 0.000(4) -0.009(5) -0.038(6)
N353 0.061(6) 0.046(5) 0.059(6) 0.010(4) 0.010(5) 0.009(4)
N453 0.066(6) 0.062(6) 0.043(5) -0.003(4) 0.002(5) 0.017(5)
C1 0.033(5) 0.047(5) 0.035(5) -0.001(4) 0.007(4) 0.012(4)
C2 0.040(5) 0.033(5) 0.038(5) -0.008(4) 0.000(4) 0.014(4)
C3 0.033(5) 0.043(5) 0.029(5) -0.002(4) -0.002(4) 0.003(4)
C4 0.035(5) 0.053(5) 0.027(5) 0.004(4) -0.014(4) -0.003(4)
C5 0.034(4) 0.040(5) 0.030(4) -0.007(4) -0.006(4) -0.006(4)
C6 0.032(5) 0.037(5) 0.042(5) -0.010(4) -0.009(4) -0.006(4)
C7 0.029(4) 0.038(4) 0.033(5) -0.002(4) 0.008(4) -0.007(4)
C8 0.039(5) 0.045(5) 0.050(6) 0.009(4) 0.000(5) -0.002(4)
C11 0.046(5) 0.038(5) 0.037(5) -0.007(4) -0.003(4) 0.008(4)
C12 0.037(5) 0.026(4) 0.032(5) -0.002(4) 0.004(4) 0.000(4)
C13 0.033(5) 0.037(5) 0.045(5) 0.013(4) -0.009(4) -0.005(4)
C14 0.078(8) 0.075(8) 0.046(6) 0.020(6) -0.035(6) -0.003(6)
C15 0.040(5) 0.028(4) 0.042(5) 0.021(4) 0.000(4) 0.001(4)
C21 0.033(5) 0.036(5) 0.034(5) 0.004(4) -0.006(4) 0.004(4)
C22 0.043(5) 0.017(4) 0.035(5) -0.007(3) -0.005(4) -0.006(4)
C23 0.038(5) 0.036(5) 0.033(5) -0.006(4) 0.003(4) -0.007(4)
C24 0.047(6) 0.055(6) 0.046(6) -0.002(5) -0.001(5) -0.009(5)
C25 0.048(5) 0.031(5) 0.031(5) -0.002(4) -0.011(4) -0.003(4)
C31 0.036(5) 0.036(5) 0.031(5) -0.008(4) 0.006(4) -0.016(4)
C32 0.034(5) 0.033(5) 0.040(5) -0.006(4) -0.010(4) 0.003(4)
C33 0.040(5) 0.035(5) 0.051(6) 0.016(4) 0.009(4) 0.009(4)
C34 0.050(6) 0.063(7) 0.066(7) 0.022(6) 0.020(5) 0.004(5)
C35 0.045(5) 0.034(5) 0.043(5) 0.019(4) 0.008(5) 0.000(4)
C41 0.048(5) 0.028(4) 0.044(5) -0.004(4) 0.005(5) 0.003(4)
C42 0.048(5) 0.027(5) 0.037(5) 0.001(4) -0.009(4) -0.001(4)
C43 0.038(5) 0.035(5) 0.057(6) -0.004(5) 0.011(5) 0.003(4)
C44 0.053(6) 0.044(6) 0.102(9) -0.031(6) 0.019(6) 0.007(5)
C45 0.051(6) 0.027(4) 0.040(5) -0.016(4) -0.002(4) 0.012(4)
C151 0.045(6) 0.040(5) 0.065(7) 0.018(5) -0.002(5) 0.007(5)
C152 0.051(6) 0.027(5) 0.110(10) -0.004(6) -0.014(7) -0.012(5)
C154 0.035(5) 0.044(6) 0.077(7) 0.008(5) 0.001(5) 0.011(5)
C155 0.077(8) 0.047(6) 0.072(8) 0.008(6) 0.007(7) 0.013(6)
C156 0.084(10) 0.079(9) 0.085(9) 0.033(8) 0.028(8) 0.039(8)
C157 0.056(7) 0.079(9) 0.071(8) 0.025(7) 0.004(6) 0.007(6)
C158 0.043(6) 0.041(5) 0.068(7) 0.013(5) 0.002(5) 0.006(4)
C159 0.043(5) 0.025(4) 0.062(6) 0.019(4) -0.005(5) 0.002(4)
C251 0.052(6) 0.054(6) 0.029(5) 0.000(4) -0.010(5) -0.014(5)
C252 0.089(10) 0.071(8) 0.048(7) -0.009(6) 0.006(7) -0.039(8)
C254 0.087(8) 0.026(5) 0.056(7) 0.004(5) -0.041(7) -0.013(5)
C255 0.124(13) 0.047(7) 0.100(12) 0.007(7) -0.086(11) -0.025(9)
C256 0.106(13) 0.052(8) 0.152(17) -0.008(10) -0.088(13) 0.008(9)
C257 0.058(7) 0.072(8) 0.088(10) -0.015(7) -0.032(7) 0.014(6)
C258 0.049(6) 0.079(7) 0.045(6) -0.017(5) -0.012(5) -0.004(6)
C259 0.061(6) 0.033(5) 0.030(5) -0.006(4) -0.018(5) -0.020(5)
C351 0.035(5) 0.048(6) 0.055(6) 0.013(5) 0.007(5) 0.017(4)
C352 0.049(6) 0.040(6) 0.067(7) 0.023(5) 0.019(6) 0.012(5)
C354 0.048(5) 0.041(5) 0.034(5) 0.012(4) 0.007(5) -0.001(4)
C355 0.052(6) 0.052(6) 0.053(6) 0.008(5) 0.003(5) -0.006(5)
C356 0.050(7) 0.082(9) 0.064(7) 0.030(7) 0.006(6) 0.000(6)
C357 0.051(6) 0.052(6) 0.082(8) 0.025(6) 0.015(6) 0.015(5)
C358 0.034(5) 0.052(6) 0.063(7) 0.016(5) 0.006(5) 0.012(4)
C359 0.038(5) 0.051(6) 0.057(6) 0.026(5) 0.013(5) -0.006(4)
C451 0.058(7) 0.056(6) 0.056(7) -0.022(6) -0.010(6) 0.015(5)
C452 0.043(6) 0.076(7) 0.036(6) -0.015(5) -0.005(5) 0.013(5)
C454 0.056(6) 0.049(6) 0.027(5) -0.003(4) 0.000(5) 0.019(5)
C455 0.060(7) 0.044(6) 0.052(6) 0.010(5) 0.022(6) 0.016(5)
C456 0.052(6) 0.052(6) 0.057(7) -0.004(5) 0.008(5) 0.004(5)
C457 0.052(6) 0.041(5) 0.055(6) -0.007(5) 0.021(5) -0.003(5)
C458 0.049(6) 0.055(6) 0.040(5) -0.011(4) 0.000(5) 0.013(5)
C459 0.045(6) 0.037(5) 0.049(6) -0.015(4) 0.012(5) 0.001(4)
Cl1 0.0726(18) 0.0632(16) 0.0555(16) -0.0046(13) -0.0127(14) 0.0123(14)
O2S 0.085(5) 0.037(4) 0.053(4) 0.004(3) -0.003(4) -0.002(4)
C2N 0.048(6) 0.060(6) 0.052(6) -0.004(5) 0.006(5) -0.002(5)
N1N 0.044(5) 0.074(6) 0.065(6) 0.003(5) 0.002(5) 0.007(5)
C1N 0.066(8) 0.041(5) 0.039(5) 0.003(5) -0.008(5) 0.013(5)

loop_
_atom_type_symbol
_atom_type_description
_atom_type_scat_dispersion_real
_atom_type_scat_dispersion_imag
_atom_type_scat_source
C C 0.0033 0.0016 'International Tables Vol C Tables 4.2.6.8 and 6.1.1.4'
H H 0.0000 0.0000 'International Tables Vol C Tables 4.2.6.8 and 6.1.1.4'
N N 0.0061 0.0033 'International Tables Vol C Tables 4.2.6.8 and 6.1.1.4'
O O 0.0106 0.0060 'International Tables Vol C Tables 4.2.6.8 and 6.1.1.4'
Na Na 0.0362 0.0249 'International Tables Vol C Tables 4.2.6.8 and 6.1.1.4'
Cl Cl 0.1484 0.1585 'International Tables Vol C Tables 4.2.6.8 and 6.1.1.4'

loop_
_geom_angle_atom_site_label_1
_geom_angle_atom_site_label_2
_geom_angle_atom_site_label_3
_geom_angle
O3 Na1 O2 79.1(2)
O3 Na1 O4 80.8(2)
O2 Na1 O4 127.8(2)
O3 Na1 O1 129.5(2)
O2 Na1 O1 80.2(2)
O4 Na1 O1 76.7(2)
O3 Na1 N4 120.2(2)
O2 Na1 N4 159.1(2)
O4 Na1 N4 67.5(2)
O1 Na1 N4 91.5(2)
O3 Na1 N1 158.7(2)
O2 Na1 N1 90.4(2)
O4 Na1 N1 119.9(2)
O1 Na1 N1 65.5(2)
N4 Na1 N1 68.7(2)
O3 Na1 N2 90.5(2)
O2 Na1 N2 65.4(2)
O4 Na1 N2 161.5(2)
O1 Na1 N2 120.9(2)
N4 Na1 N2 103.9(2)
N1 Na1 N2 68.2(2)
O3 Na1 N3 66.2(2)
O2 Na1 N3 119.4(2)
O4 Na1 N3 94.6(2)
O1 Na1 N3 159.0(2)
N4 Na1 N3 67.5(2)
N1 Na1 N3 104.4(2)
N2 Na1 N3 66.8(2)
C12 O1 Na1 117.8(5)
C22 O2 Na1 120.6(5)
C32 O3 Na1 119.4(6)
C42 O4 Na1 118.3(6)
C1 N1 C11 111.2(6)
C1 N1 C8 112.2(7)
C11 N1 C8 110.0(7)
C1 N1 Na1 110.9(5)
C11 N1 Na1 104.4(5)
C8 N1 Na1 107.9(5)
C21 N2 C3 110.3(6)
C21 N2 C2 110.6(7)
C3 N2 C2 109.9(7)
C21 N2 Na1 104.1(5)
C3 N2 Na1 113.5(5)
C2 N2 Na1 108.2(4)
C31 N3 C5 113.4(6)
C31 N3 C4 108.5(7)
C5 N3 C4 111.0(7)
C31 N3 Na1 102.5(5)
C5 N3 Na1 110.9(5)
C4 N3 Na1 110.3(4)
C7 N4 C6 110.8(7)
C7 N4 C41 112.9(7)
C6 N4 C41 109.4(7)
C7 N4 Na1 110.8(5)
C6 N4 Na1 110.3(5)
C41 N4 Na1 102.4(5)
C12 N5 C13 118.5(7)
C22 N6 C23 117.8(7)
C32 N7 C33 118.9(7)
C42 N8 C43 118.9(8)
C152 N153 C154 118.2(9)
C252 N253 C254 118.5(9)
C352 N353 C354 116.9(9)
C454 N453 C452 117.2(9)
N1 C1 C2 114.1(7)
N2 C2 C1 114.0(7)
N2 C3 C4 111.3(7)
N3 C4 C3 113.0(7)
N3 C5 C6 112.5(7)
N4 C6 C5 113.5(7)
N4 C7 C8 113.3(7)
N1 C8 C7 112.0(7)
N1 C11 C12 110.2(7)
O1 C12 N5 119.5(8)
O1 C12 C11 124.1(8)
N5 C12 C11 116.3(7)
N5 C13 C15 112.6(7)
N5 C13 C14 107.6(8)
C15 C13 C14 108.3(8)
C151 C15 C159 116.8(9)
C151 C15 C13 121.1(9)
C159 C15 C13 122.1(8)
N2 C21 C22 108.5(6)
O2 C22 N6 122.5(8)
O2 C22 C21 123.1(7)
N6 C22 C21 114.3(7)
N6 C23 C25 111.5(7)
N6 C23 C24 108.6(7)
C25 C23 C24 110.8(7)
C251 C25 C259 118.3(8)
C251 C25 C23 122.0(9)
C259 C25 C23 119.7(9)
N3 C31 C32 110.6(7)
O3 C32 N7 121.3(8)
O3 C32 C31 123.2(8)
N7 C32 C31 115.4(7)
N7 C33 C35 112.7(7)
N7 C33 C34 109.9(8)
C35 C33 C34 111.9(8)
C351 C35 C359 115.9(9)
C351 C35 C33 120.7(9)
C359 C35 C33 123.3(8)
N4 C41 C42 111.8(7)
O4 C42 N8 122.4(9)
O4 C42 C41 122.3(8)
N8 C42 C41 115.3(8)
C45 C43 N8 111.8(8)
C45 C43 C44 109.7(9)
N8 C43 C44 108.8(8)
C451 C45 C459 113.8(9)
C451 C45 C43 124.9(10)
C459 C45 C43 121.4(9)
C15 C151 C152 120.5(10)
N153 C152 C151 123.8(10)
N153 C154 C155 116.9(10)
N153 C154 C159 123.2(10)
C155 C154 C159 119.6(10)
C154 C155 C156 120.7(11)
C155 C156 C157 119.4(11)
C158 C157 C156 118.3(11)
C157 C158 C159 120.8(10)
C154 C159 C158 120.7(9)
C154 C159 C15 117.4(8)
C158 C159 C15 121.9(9)
C25 C251 C252 120.3(11)
N253 C252 C251 122.4(12)
N253 C254 C255 118.6(12)
N253 C254 C259 120.9(10)
C255 C254 C259 120.4(13)
C256 C255 C254 118.7(14)
C255 C256 C257 124.5(14)
C258 C257 C256 118.5(14)
C257 C258 C259 123.7(11)
C25 C259 C258 126.4(9)
C25 C259 C254 119.6(10)
C258 C259 C254 114.0(10)
C35 C351 C352 118.9(9)
N353 C352 C351 125.5(9)
C359 C354 C355 120.7(9)
C359 C354 N353 121.7(9)
C355 C354 N353 117.6(9)
C356 C355 C354 120.2(11)
C355 C356 C357 120.9(12)
C358 C357 C356 120.4(10)
C357 C358 C359 119.4(10)
C354 C359 C35 121.0(9)
C354 C359 C358 118.4(10)
C35 C359 C358 120.6(10)
C452 C451 C45 123.7(11)
N453 C452 C451 122.5(10)
N453 C454 C459 123.5(10)
N453 C454 C455 116.3(9)
C459 C454 C455 120.2(9)
C456 C455 C454 118.8(9)
C457 C456 C455 121.8(10)
C456 C457 C458 119.3(10)
C457 C458 C459 121.3(10)
C454 C459 C458 118.4(9)
C454 C459 C45 119.3(9)
C458 C459 C45 122.3(9)
N1N C1N C2N 179.6(12)
N2A C3A C4A 172(3)

loop_
_geom_bond_atom_site_label_1
_geom_bond_atom_site_label_2
_geom_bond_distance
Na1 O3 2.409(6)
Na1 O2 2.410(6)
Na1 O4 2.434(6)
Na1 O1 2.455(6)
Na1 N4 2.650(7)
Na1 N1 2.669(7)
Na1 N2 2.693(7)
Na1 N3 2.718(7)
O1 C12 1.234(10)
O2 C22 1.201(10)
O3 C32 1.213(10)
O4 C42 1.217(10)
N1 C1 1.459(10)
N1 C11 1.463(11)
N1 C8 1.492(11)
N2 C21 1.458(11)
N2 C3 1.460(11)
N2 C2 1.477(11)
N3 C31 1.431(10)
N3 C5 1.442(10)
N3 C4 1.464(11)
N4 C7 1.448(10)
N4 C6 1.463(11)
N4 C41 1.478(11)
N5 C12 1.356(11)
N5 C13 1.453(12)
N6 C22 1.382(10)
N6 C23 1.445(12)
N7 C32 1.391(11)
N7 C33 1.439(12)
N8 C42 1.344(11)
N8 C43 1.492(12)
N153 C152 1.292(15)
N153 C154 1.358(14)
N253 C252 1.332(17)
N253 C254 1.365(16)
N353 C352 1.277(14)
N353 C354 1.403(12)
N453 C454 1.323(13)
N453 C452 1.340(14)
C1 C2 1.493(13)
C3 C4 1.560(12)
C5 C6 1.529(12)
C7 C8 1.517(13)
C11 C12 1.477(12)
C13 C15 1.499(13)
C13 C14 1.579(13)
C15 C151 1.364(13)
C15 C159 1.457(13)
C21 C22 1.540(12)
C23 C25 1.483(12)
C23 C24 1.525(13)
C25 C251 1.350(13)
C25 C259 1.404(13)
C31 C32 1.515(11)
C33 C35 1.523(14)
C33 C34 1.520(14)
C35 C351 1.395(13)
C35 C359 1.421(14)
C41 C42 1.476(13)
C43 C45 1.476(13)
C43 C44 1.539(13)
C45 C451 1.374(14)
C45 C459 1.432(13)
C151 C152 1.413(15)
C154 C155 1.391(15)
C154 C159 1.407(14)
C155 C156 1.401(19)
C156 C157 1.49(2)
C157 C158 1.367(15)
C158 C159 1.428(13)
C251 C252 1.456(16)
C254 C255 1.419(19)
C254 C259 1.457(14)
C255 C256 1.33(2)
C256 C257 1.37(2)
C257 C258 1.342(16)
C258 C259 1.447(15)
C351 C352 1.419(15)
C354 C359 1.371(14)
C354 C355 1.390(14)
C355 C356 1.349(16)
C356 C357 1.386(17)
C357 C358 1.357(16)
C358 C359 1.440(13)
C451 C452 1.348(15)
C454 C459 1.398(14)
C454 C455 1.449(15)
C455 C456 1.381(15)
C456 C457 1.382(14)
C457 C458 1.405(14)
C458 C459 1.411(14)
C2N C1N 1.393(15)
N1N C1N 1.172(13)
N2A C3A 1.162(15)
C3A C4A 1.471(17)
C3B C4B 1.457(18)

loop_
_geom_torsion_atom_site_label_1
_geom_torsion_atom_site_label_2
_geom_torsion_atom_site_label_3
_geom_torsion_atom_site_label_4
_geom_torsion
N1 C1 C2 N2 60.1(10)
N2 C3 C4 N3 59.1(9)
N3 C5 C6 N4 60.1(10)
N4 C7 C8 N1 62.5(10)
N1 C11 C12 O1 31.8(11)
N2 C21 C22 O2 33.0(11)
N3 C31 C32 O3 38.9(11)
N4 C41 C42 O4 42.4(12)
